data_1530332
loop_
_publ_author_name
'Magarill, S.A.'
'Klevtsova, R.F.'

_publ_section_title
;
 The crystal structure of potassium bimolybdate K2 Mo2 O7
;
_journal_name_full Kristallografiya
_journal_page_first 742
_journal_page_last 745
_journal_volume 16
_journal_year 1971
_chemical_formula_sum 'K2 Mo2 O7'
_space_group_IT_number 2
_symmetry_space_group_name_Hall '-P 1'
_symmetry_space_group_name_H-M 'P -1'
_cell_angle_alpha 92
_cell_angle_beta 112
_cell_angle_gamma 82.5
_cell_formula_units_Z 2
_cell_length_a 7.51
_cell_length_b 7.24
_cell_length_c 6.95
_cell_volume 347.334
_citation_journal_id_ASTM KRISAJ
_cod_data_source_file Magarill_KRISAJ_1971_903.cif
_cod_data_source_block K2Mo2O7
_cod_original_cell_volume 347.3341
_cod_database_code 1530332

loop_
_symmetry_equiv_pos_as_xyz
x,y,z
-x,-y,-z

loop_
_atom_site_label
_atom_site_type_symbol
_atom_site_fract_x
_atom_site_fract_y
_atom_site_fract_z
_atom_site_occupancy
_atom_site_U_iso_or_equiv
O3 O-2 0.2163 0.4584 0.3789 1 0.0
O4 O-2 0.5183 0.2251 0.8221 1 0.0
Mo1 Mo+6 0.05277 0.34964 0.17202 1 0.0
O1 O-2 0.2686 0.1463 0.1616 1 0.0
O6 O-2 0.145 0.4635 0.9449 1 0.0
O2 O-2 0.0513 0.7928 0.711 1 0.0
O7 O-2 0.3512 -0.0869 0.5159 1 0.0
O5 O-2 0.0852 -0.1835 0.1171 1 0.0
K2 K+1 0.1533 0.1658 0.691 1 0.0
Mo2 Mo+6 0.30447 0.9122 0.24502 1 0.0
K1 K+1 0.4373 0.6184 0.7627 1 0.0
